data_4509153
loop_
_publ_author_name
'Weyna, David R.'
'Shattock, Tanise'
'Vishweshwar, Peddy'
'Zaworotko, Michael J.'

_publ_section_title
;
 Synthesis and Structural Characterization of Cocrystals and
 Pharmaceutical Cocrystals: Mechanochemistry vs Slow Evaporation from
 Solution
;
_journal_issue 2
_journal_name_full 'Crystal Growth &amp; Design'
_journal_page_first 1106
_journal_paper_doi 10.1021/cg800936d
_journal_volume 9
_journal_year 2009
_chemical_formula_moiety 'C8 H12 N2, C2 H2 O4'
_chemical_formula_sum 'C10 H14 N2 O4'
_chemical_formula_weight 226.23
_chemical_name_systematic
; 
 ? 
;
_space_group_IT_number 2
_symmetry_cell_setting triclinic
_symmetry_space_group_name_Hall '-P 1'
_symmetry_space_group_name_H-M 'P -1'
_atom_sites_solution_hydrogens geom
_atom_sites_solution_primary direct
_atom_sites_solution_secondary difmap
_audit_creation_method SHELXL-97
_cell_angle_alpha 81.950(4)
_cell_angle_beta 80.337(4)
_cell_angle_gamma 85.847(4)
_cell_formula_units_Z 1
_cell_length_a 3.8081(9)
_cell_length_b 8.3558(19)
_cell_length_c 8.606(2)
_cell_measurement_temperature 100(2)
_cell_volume 266.96(11)
_computing_cell_refinement 'Bruker SMART'
_computing_data_collection 'Bruker SMART'
_computing_data_reduction 'Bruker SAINT'
_computing_molecular_graphics 'Bruker SHELXTL'
_computing_publication_material 'Bruker SHELXTL'
_computing_structure_refinement 'SHELXL-97 (Sheldrick, 1997)'
_computing_structure_solution 'SHELXS-97 (Sheldrick, 1990)'
_diffrn_ambient_temperature 100(2)
_diffrn_measured_fraction_theta_full 0.976
_diffrn_measured_fraction_theta_max 0.976
_diffrn_measurement_device_type 'CCD area detector'
_diffrn_measurement_method 'phi and omega scans'
_diffrn_radiation_monochromator graphite
_diffrn_radiation_source 'fine-focus sealed tube'
_diffrn_radiation_type MoK\a
_diffrn_radiation_wavelength 0.71073
_diffrn_reflns_av_R_equivalents 0.1912
_diffrn_reflns_av_sigmaI/netI 0.1265
_diffrn_reflns_limit_h_max 4
_diffrn_reflns_limit_h_min -4
_diffrn_reflns_limit_k_max 10
_diffrn_reflns_limit_k_min -10
_diffrn_reflns_limit_l_max 10
_diffrn_reflns_limit_l_min -9
_diffrn_reflns_number 1563
_diffrn_reflns_theta_full 26.37
_diffrn_reflns_theta_max 26.37
_diffrn_reflns_theta_min 2.42
_exptl_absorpt_coefficient_mu 0.110
_exptl_absorpt_correction_type none
_exptl_crystal_colour colorless
_exptl_crystal_density_diffrn 1.407
_exptl_crystal_density_meas ?
_exptl_crystal_density_method 'not measured'
_exptl_crystal_description block
_exptl_crystal_F_000 120
_exptl_crystal_size_max 0.50
_exptl_crystal_size_mid 0.30
_exptl_crystal_size_min 0.20
_refine_diff_density_max 0.446
_refine_diff_density_min -0.403
_refine_diff_density_rms 0.085
_refine_ls_extinction_method none
_refine_ls_goodness_of_fit_ref 1.061
_refine_ls_hydrogen_treatment mixed
_refine_ls_matrix_type full
_refine_ls_number_parameters 73
_refine_ls_number_reflns 1069
_refine_ls_number_restraints 0
_refine_ls_restrained_S_all 1.061
_refine_ls_R_factor_all 0.0676
_refine_ls_R_factor_gt 0.0654
_refine_ls_shift/su_max 0.000
_refine_ls_shift/su_mean 0.000
_refine_ls_structure_factor_coef Fsqd
_refine_ls_weighting_details 'calc w=1/[\s^2^(Fo^2^)+(0.0978P)^2^+0.1296P] where P=(Fo^2^+2Fc^2^)/3'
_refine_ls_weighting_scheme calc
_refine_ls_wR_factor_gt 0.1792
_refine_ls_wR_factor_ref 0.1824
_reflns_number_gt 987
_reflns_number_total 1069
_reflns_threshold_expression >2sigma(I)
_cod_data_source_file cg800936dsup15.cif
_cod_data_source_block ts436a
_cod_depositor_comments
;
The following automatic conversions were performed:

'_symmetry_cell_setting' value 'Triclinic' changed to 'triclinic'
according to /home/saulius/struct/CIF-dictionaries/cif_core.dic
dictionary named 'cif_core.dic' version 2.4.2 from 2011-04-26.

Automatic conversion script
Id: cif_fix_values 1891 2012-01-12 08:04:46Z andrius 

The following automatic conversions were performed:

'_exptl_crystal_density_meas' value 'not measured' was changed to '?'
- the value is perceived as not measured.

Automatic conversion script
Id: cif_fix_values 3008 2015-01-20 13:52:24Z robertas 
;
_cod_original_cell_volume 266.97(11)
_cod_original_sg_symbol_H-M P-1
_cod_database_code 4509153

loop_
_symmetry_equiv_pos_as_xyz
'x, y, z'
'-x, -y, -z'

loop_
_atom_site_label
_atom_site_type_symbol
_atom_site_fract_x
_atom_site_fract_y
_atom_site_fract_z
_atom_site_U_iso_or_equiv
_atom_site_adp_type
_atom_site_occupancy
_atom_site_symmetry_multiplicity
_atom_site_calc_flag
_atom_site_refinement_flags
O12 O 0.4200(4) 0.30147(14) 0.58831(14) 0.0209(4) Uani 1 1 d .
H12O H 0.4515 0.2351 0.6786 0.025 Uiso 1 1 d R
N1 N 0.4656(4) 0.10335(16) 0.86339(16) 0.0143(5) Uani 1 1 d .
O11 O 0.6370(5) 0.50453(17) 0.68284(16) 0.0272(5) Uani 1 1 d .
C3 C 0.1264(5) 0.3080(2) 1.0112(2) 0.0184(5) Uani 1 1 d .
H3A H 0.2604 0.3823 1.0457 0.022 Uiso 1 1 d R
H3B H -0.0745 0.3025 1.0952 0.022 Uiso 1 1 d R
H3C H 0.0537 0.3508 0.9164 0.022 Uiso 1 1 d R
C4 C 0.7984(5) -0.0834(2) 0.6926(2) 0.0176(5) Uani 1 1 d .
H4A H 0.7316 0.0025 0.6080 0.021 Uiso 1 1 d R
H4B H 0.7252 -0.1863 0.6754 0.021 Uiso 1 1 d R
H4C H 1.0414 -0.0907 0.6865 0.021 Uiso 1 1 d R
C1 C 0.3193(4) 0.1457(2) 1.0066(2) 0.0138(5) Uani 1 1 d .
C11 C 0.5235(5) 0.4497(2) 0.5812(2) 0.0185(5) Uani 1 1 d .
C2 C 0.6431(5) -0.0399(2) 0.8543(2) 0.0140(5) Uani 1 1 d .

loop_
_atom_site_aniso_label
_atom_site_aniso_U_11
_atom_site_aniso_U_22
_atom_site_aniso_U_33
_atom_site_aniso_U_23
_atom_site_aniso_U_13
_atom_site_aniso_U_12
O12 0.0376(9) 0.0134(7) 0.0115(7) -0.0005(5) -0.0021(6) -0.0063(6)
N1 0.0199(8) 0.0136(8) 0.0087(8) -0.0028(6) 0.0033(6) -0.0056(6)
O11 0.0481(10) 0.0212(8) 0.0145(7) -0.0011(5) -0.0085(6) -0.0117(6)
C3 0.0240(9) 0.0143(9) 0.0163(9) -0.0052(7) 0.0015(7) -0.0012(7)
C4 0.0222(9) 0.0199(9) 0.0091(9) -0.0054(6) 0.0053(6) -0.0024(7)
C1 0.0169(8) 0.0140(8) 0.0098(8) -0.0051(6) 0.0046(6) -0.0050(6)
C11 0.0263(10) 0.0168(9) 0.0115(9) -0.0020(7) 0.0007(7) -0.0038(7)
C2 0.0176(8) 0.0146(8) 0.0092(9) -0.0041(6) 0.0039(6) -0.0056(6)

loop_
_atom_type_symbol
_atom_type_description
_atom_type_scat_dispersion_real
_atom_type_scat_dispersion_imag
_atom_type_scat_source
C C 0.0033 0.0016 'International Tables Vol C Tables 4.2.6.8 and 6.1.1.4'
H H 0.0000 0.0000 'International Tables Vol C Tables 4.2.6.8 and 6.1.1.4'
N N 0.0061 0.0033 'International Tables Vol C Tables 4.2.6.8 and 6.1.1.4'
O O 0.0106 0.0060 'International Tables Vol C Tables 4.2.6.8 and 6.1.1.4'

loop_
_geom_angle_atom_site_label_1
_geom_angle_atom_site_label_2
_geom_angle_atom_site_label_3
_geom_angle
_geom_angle_site_symmetry_1
_geom_angle_site_symmetry_3
C2 N1 C1 119.74(14) . .
N1 C1 C2 119.98(16) . 2_657
N1 C1 C3 117.90(15) . .
C2 C1 C3 122.11(15) 2_657 .
O11 C11 O12 126.52(16) . .
O11 C11 C11 122.8(2) . 2_666
O12 C11 C11 110.66(19) . 2_666
N1 C2 C1 120.28(15) . 2_657
N1 C2 C4 118.14(15) . .
C1 C2 C4 121.58(16) 2_657 .

loop_
_geom_bond_atom_site_label_1
_geom_bond_atom_site_label_2
_geom_bond_distance
_geom_bond_site_symmetry_2
O12 C11 1.317(2) .
N1 C2 1.337(2) .
N1 C1 1.348(2) .
O11 C11 1.196(2) .
C3 C1 1.498(2) .
C4 C2 1.501(2) .
C1 C2 1.406(2) 2_657
C11 C11 1.557(3) 2_666
C2 C1 1.406(2) 2_657

loop_
_geom_hbond_atom_site_label_D
_geom_hbond_atom_site_label_H
_geom_hbond_atom_site_label_A
_geom_hbond_distance_DH
_geom_hbond_distance_HA
_geom_hbond_distance_DA
_geom_hbond_angle_DHA
O12 H12O N1 0.91 1.81 2.7156(19) 174.2

loop_
_geom_torsion_atom_site_label_1
_geom_torsion_atom_site_label_2
_geom_torsion_atom_site_label_3
_geom_torsion_atom_site_label_4
_geom_torsion
_geom_torsion_site_symmetry_4
C2 N1 C1 C2 0.6(3) 2_657
C2 N1 C1 C3 179.33(15) .
C1 N1 C2 C1 -0.6(3) 2_657
C1 N1 C2 C4 179.30(15) .
